data_4344764
loop_
_publ_author_name
'Xu, Xiao-Yan'
'Chen, Qiu-Cheng'
'Yu, Ya-Dong'
'Huang, Xiao-Chun'

_publ_section_title
;
 Ligand Induced Anionic Cuprous Cyanide Framework for Cupric Ion Turn on
 Luminescence Sensing and Photocatalytic Degradation of Organic Dyes.
;
_journal_issue 1
_journal_name_full 'Inorganic chemistry'
_journal_page_first 75
_journal_paper_doi 10.1021/acs.inorgchem.5b01820
_journal_volume 55
_journal_year 2015
_chemical_formula_sum 'C6 H8 Cu3 N5'
_chemical_formula_weight 340.79
_chemical_name_systematic
; 
 ? 
;
_space_group_IT_number 15
_symmetry_cell_setting monoclinic
_symmetry_space_group_name_Hall '-I 2ya'
_symmetry_space_group_name_H-M 'I 1 2/a 1'
_atom_sites_solution_hydrogens geom
_atom_sites_solution_primary direct
_atom_sites_solution_secondary difmap
_audit_creation_method SHELXL-97
_cell_angle_alpha 90.00
_cell_angle_beta 105.143(6)
_cell_angle_gamma 90.00
_cell_formula_units_Z 4
_cell_length_a 12.4415(10)
_cell_length_b 8.5818(4)
_cell_length_c 12.4877(7)
_cell_measurement_reflns_used 2855
_cell_measurement_temperature 293(2)
_cell_measurement_theta_max 25
_cell_measurement_theta_min 3.39
_cell_volume 1287.02(14)
_computing_structure_refinement 'SHELXL-97 (Sheldrick, 1997)'
_computing_structure_solution 'SHELXS-97 (Sheldrick, 1990)'
_diffrn_ambient_temperature 293(2)
_diffrn_measured_fraction_theta_full 1.000
_diffrn_measured_fraction_theta_max 1.000
_diffrn_measurement_device_type 'Xcalibur, Atlas, Gemini'
_diffrn_measurement_method '\w scans'
_diffrn_radiation_monochromator graphite
_diffrn_radiation_source 'fine-focus sealed tube'
_diffrn_radiation_type MoK\a
_diffrn_radiation_wavelength 0.71073
_diffrn_reflns_av_R_equivalents 0.0152
_diffrn_reflns_av_sigmaI/netI 0.0242
_diffrn_reflns_limit_h_max 12
_diffrn_reflns_limit_h_min -14
_diffrn_reflns_limit_k_max 10
_diffrn_reflns_limit_k_min -8
_diffrn_reflns_limit_l_max 14
_diffrn_reflns_limit_l_min -11
_diffrn_reflns_number 2064
_diffrn_reflns_theta_full 25.00
_diffrn_reflns_theta_max 25.00
_diffrn_reflns_theta_min 3.39
_diffrn_standards_decay_% 'not availabe'
_diffrn_standards_interval_count 'not availabe'
_diffrn_standards_interval_time 'not availabe'
_diffrn_standards_number 'not availabe'
_exptl_absorpt_coefficient_mu 4.883
_exptl_absorpt_correction_T_max 0.4735
_exptl_absorpt_correction_T_min 0.4130
_exptl_absorpt_correction_type multi-scan
_exptl_absorpt_process_details sadabs
_exptl_crystal_colour blue
_exptl_crystal_density_diffrn 1.759
_exptl_crystal_density_method 'not measured'
_exptl_crystal_description Block
_exptl_crystal_F_000 664
_exptl_crystal_size_max 0.22
_exptl_crystal_size_mid 0.20
_exptl_crystal_size_min 0.18
_refine_diff_density_max 1.051
_refine_diff_density_min -0.431
_refine_diff_density_rms 0.106
_refine_ls_extinction_method none
_refine_ls_goodness_of_fit_ref 1.056
_refine_ls_hydrogen_treatment mixed
_refine_ls_matrix_type full
_refine_ls_number_parameters 81
_refine_ls_number_reflns 998
_refine_ls_number_restraints 12
_refine_ls_restrained_S_all 1.050
_refine_ls_R_factor_all 0.0544
_refine_ls_R_factor_gt 0.0473
_refine_ls_shift/su_max 0.000
_refine_ls_shift/su_mean 0.000
_refine_ls_structure_factor_coef Fsqd
_refine_ls_weighting_details 'calc w=1/[\s^2^(Fo^2^)+(0.0710P)^2^+6.4404P] where P=(Fo^2^+2Fc^2^)/3'
_refine_ls_weighting_scheme calc
_refine_ls_wR_factor_gt 0.1281
_refine_ls_wR_factor_ref 0.1349
_reflns_number_gt 859
_reflns_number_total 998
_reflns_threshold_expression >2sigma(I)
_cod_data_source_file ic5b01820_si_002.cif
_cod_data_source_block 2
_cod_depositor_comments
;
The following automatic conversions were performed:

'_symmetry_cell_setting' value 'Monoclinic' changed to 'monoclinic'
according to
/usr/data/users/saulius/crontab/automatic-downloads/current/ACS/lib/dictionaries/cif_core.dic
dictionary named 'cif_core.dic' version 2.4.2 from 2011-04-26.

Automatic conversion script
Id: cif_fix_values 4268 2015-11-12 08:31:59Z antanas 
;
_cod_original_cell_volume 1287.02(13)
_cod_original_sg_symbol_Hall -I2ya
_cod_original_sg_symbol_H-M I2/a
_cod_database_code 4344764

loop_
_symmetry_equiv_pos_as_xyz
'x, y, z'
'-x+1/2, y, -z'
'x+1/2, y+1/2, z+1/2'
'-x+1, y+1/2, -z+1/2'
'-x, -y, -z'
'x-1/2, -y, z'
'-x+1/2, -y+1/2, -z+1/2'
'x, -y+1/2, z+1/2'

loop_
_atom_site_label
_atom_site_type_symbol
_atom_site_fract_x
_atom_site_fract_y
_atom_site_fract_z
_atom_site_U_iso_or_equiv
_atom_site_adp_type
_atom_site_occupancy
_atom_site_symmetry_multiplicity
_atom_site_calc_flag
_atom_site_refinement_flags
_atom_site_disorder_assembly
_atom_site_disorder_group
Cu1 Cu 0.89710(7) 1.02778(9) 0.19764(6) 0.0465(4) Uani 1 1 d . . .
Cu2 Cu 0.5000 1.0000 0.0000 0.0613(4) Uani 1 2 d S . .
C1 C 1.0262(5) 0.7228(6) 0.2745(5) 0.0433(14) Uani 1 1 d . . .
C2 C 0.6470(6) 1.0074(7) 0.0837(6) 0.0497(16) Uani 1 1 d . . .
N1 N 0.9769(5) 0.8359(6) 0.2512(5) 0.0603(16) Uani 1 1 d . . .
N2 N 0.7376(6) 1.0134(6) 0.1310(5) 0.0575(15) Uani 1 1 d . . .
N3 N 0.7327(11) 0.5184(7) 0.0042(10) 0.034(2) Uani 0.50 1 d PU A -1
H3A H 0.6697 0.5745 -0.0184 0.040 Uiso 0.50 1 calc PR A -1
H3B H 0.7606 0.5039 -0.0546 0.040 Uiso 0.50 1 calc PR A -1
C3 C 0.7080(17) 0.3750(17) 0.0430(13) 0.095(7) Uani 0.50 1 d P A -1
H3C H 0.7758 0.3240 0.0813 0.142 Uiso 0.50 1 calc PR A -1
H3D H 0.6692 0.3117 -0.0184 0.142 Uiso 0.50 1 calc PR A -1
H3E H 0.6619 0.3899 0.0930 0.142 Uiso 0.50 1 calc PR A -1
C4 C 0.8125(15) 0.6043(19) 0.0892(12) 0.073(4) Uani 0.50 1 d PU A -1
H4A H 0.7780 0.6971 0.1076 0.110 Uiso 0.50 1 calc PR A -1
H4B H 0.8753 0.6322 0.0621 0.110 Uiso 0.50 1 calc PR A -1
H4C H 0.8368 0.5405 0.1542 0.110 Uiso 0.50 1 calc PR A -1

loop_
_atom_site_aniso_label
_atom_site_aniso_U_11
_atom_site_aniso_U_22
_atom_site_aniso_U_33
_atom_site_aniso_U_23
_atom_site_aniso_U_13
_atom_site_aniso_U_12
Cu1 0.0390(6) 0.0424(5) 0.0534(5) -0.0014(3) 0.0036(3) -0.0003(3)
Cu2 0.0283(9) 0.0753(9) 0.0760(8) -0.0025(6) 0.0057(6) -0.0010(5)
C1 0.032(4) 0.031(3) 0.059(3) 0.005(2) -0.003(2) -0.004(2)
C2 0.022(4) 0.066(4) 0.058(4) 0.000(3) 0.006(3) -0.001(3)
N1 0.049(4) 0.044(3) 0.076(3) 0.004(3) -0.003(3) -0.009(3)
N2 0.048(5) 0.061(4) 0.062(3) 0.001(2) 0.012(3) -0.002(3)
N3 0.034(2) 0.034(2) 0.034(2) 0.0000(10) 0.0086(11) 0.0002(10)
C3 0.12(2) 0.055(8) 0.080(11) 0.023(7) -0.021(10) -0.040(10)
C4 0.073(4) 0.073(4) 0.073(4) -0.0005(10) 0.0179(14) -0.0003(10)

loop_
_atom_type_symbol
_atom_type_description
_atom_type_scat_dispersion_real
_atom_type_scat_dispersion_imag
_atom_type_scat_source
C C 0.0033 0.0016 'International Tables Vol C Tables 4.2.6.8 and 6.1.1.4'
H H 0.0000 0.0000 'International Tables Vol C Tables 4.2.6.8 and 6.1.1.4'
N N 0.0061 0.0033 'International Tables Vol C Tables 4.2.6.8 and 6.1.1.4'
Cu Cu 0.3201 1.2651 'International Tables Vol C Tables 4.2.6.8 and 6.1.1.4'

loop_
_geom_angle_atom_site_label_1
_geom_angle_atom_site_label_2
_geom_angle_atom_site_label_3
_geom_angle
_geom_angle_site_symmetry_1
_geom_angle_site_symmetry_3
C1 Cu1 N2 122.6(2) 4_655 .
C1 Cu1 N1 119.4(2) 4_655 .
N2 Cu1 N1 117.7(2) . .
C2 Cu2 C2 180.0(4) . 5_675
N1 C1 Cu1 175.6(5) . 4_645
N2 C2 Cu2 177.4(7) . .
C1 N1 Cu1 174.4(6) . .
C2 N2 Cu1 173.9(6) . .
C3 N3 C4 111.5(12) . .

loop_
_geom_bond_atom_site_label_1
_geom_bond_atom_site_label_2
_geom_bond_distance
_geom_bond_site_symmetry_2
Cu1 C1 1.913(6) 4_655
Cu1 N2 1.944(7) .
Cu1 N1 1.949(6) .
Cu2 C2 1.855(8) .
Cu2 C2 1.855(8) 5_675
C1 N1 1.145(8) .
C1 Cu1 1.913(6) 4_645
C2 N2 1.130(11) .
N3 C3 1.387(15) .
N3 C4 1.451(19) .
